data_1572906
loop_
_publ_author_name
'Kage, Mirai'
'Yamakoshi, Hiroyuki'
'Tabata, Manami'
'Ohashi, Eisaku'
'Noguchi, Kimihiro'
'Watanabe, Takeshi'
'Uchida, Manato'
'Takada, Minetatsu'
'Ikeuchi, Kazutada'
'Nakamura, Seiichi'

_publ_section_title
;
 Oxidative generation of isobenzofurans from phthalans: application to the
 formal synthesis of (&#xb1;)-morphine.
;
_journal_issue 45
_journal_name_full 'Chemical science'
_journal_page_first 19070
_journal_page_last 19076
_journal_paper_doi 10.1039/d4sc05890a
_journal_volume 15
_journal_year 2024
_chemical_formula_moiety 'C21 H29 N O5'
_chemical_formula_sum 'C21 H29 N O5'
_chemical_formula_weight 375.45
_space_group_crystal_system triclinic
_space_group_IT_number 2
_space_group_name_Hall '-P 1'
_space_group_name_H-M_alt 'P -1'
_atom_sites_solution_hydrogens geom
_audit_creation_method SHELXL-2014/7
_audit_update_record
;
2023-01-20 deposited with the CCDC.	2024-10-02 downloaded from the CCDC.
;
_cell_angle_alpha 89.490(9)
_cell_angle_beta 98.254(7)
_cell_angle_gamma 89.986(6)
_cell_formula_units_Z 2
_cell_length_a 7.6082(4)
_cell_length_b 11.0116(11)
_cell_length_c 10.8744(13)
_cell_measurement_reflns_used 6935
_cell_measurement_temperature 103(2)
_cell_measurement_theta_max 30.8580
_cell_measurement_theta_min 2.6220
_cell_volume 901.57(15)
_computing_cell_refinement 'CrysAlisPro 1.171.39.46 (Rigaku OD, 2018)'
_computing_data_collection CrystalClear
_computing_data_reduction 'CrysAlisPro 1.171.39.46 (Rigaku OD, 2018)'
_computing_molecular_graphics 'Yadokari-XG 2011 (Wakita Nemoto et al., 2011)'
_computing_publication_material 'Yadokari-XG 2011 (Wakita,Nemoto et al., 2011)'
_computing_structure_refinement 'SHELXL-2014/7 (Sheldrick, 2014)'
_computing_structure_solution 'SHELXT-2014/7 (Sheldrick, 2014)'
_diffrn_ambient_temperature 103(2)
_diffrn_detector_area_resol_mean 28.5714
_diffrn_measured_fraction_theta_full 1.000
_diffrn_measured_fraction_theta_max 0.982
_diffrn_measurement_device_type 'Rigaku VariMax Saturn'
_diffrn_measurement_method \w
_diffrn_radiation_type MoK\a
_diffrn_radiation_wavelength 0.71073
_diffrn_reflns_av_R_equivalents 0.1089
_diffrn_reflns_av_unetI/netI 0.0590
_diffrn_reflns_Laue_measured_fraction_full 1.000
_diffrn_reflns_Laue_measured_fraction_max 0.982
_diffrn_reflns_limit_h_max 9
_diffrn_reflns_limit_h_min -9
_diffrn_reflns_limit_k_max 13
_diffrn_reflns_limit_k_min -13
_diffrn_reflns_limit_l_max 13
_diffrn_reflns_limit_l_min -13
_diffrn_reflns_number 14919
_diffrn_reflns_point_group_measured_fraction_full 1.000
_diffrn_reflns_point_group_measured_fraction_max 0.982
_diffrn_reflns_theta_full 25.242
_diffrn_reflns_theta_max 25.500
_diffrn_reflns_theta_min 1.849
_diffrn_source 'rotating-anode X-ray tube'
_exptl_absorpt_coefficient_mu 0.098
_exptl_absorpt_correction_T_max 0.997
_exptl_absorpt_correction_T_min 0.985
_exptl_absorpt_correction_type multi-scan
_exptl_absorpt_process_details
;
CrysAlisPro 1.171.39.46 (Rigaku Oxford Diffraction, 2018)
Empirical absorption correction using spherical harmonics,
 implemented in SCALE3 ABSPACK scaling algorithm.
;
_exptl_crystal_colour colorless
_exptl_crystal_density_diffrn 1.383
_exptl_crystal_description platelet
_exptl_crystal_F_000 404
_exptl_crystal_size_max 0.150
_exptl_crystal_size_mid 0.100
_exptl_crystal_size_min 0.030
_refine_diff_density_max 0.525
_refine_diff_density_min -0.578
_refine_diff_density_rms 0.097
_refine_ls_extinction_method none
_refine_ls_goodness_of_fit_ref 1.322
_refine_ls_hydrogen_treatment constr
_refine_ls_matrix_type full
_refine_ls_number_parameters 245
_refine_ls_number_reflns 3335
_refine_ls_number_restraints 0
_refine_ls_restrained_S_all 1.322
_refine_ls_R_factor_all 0.1234
_refine_ls_R_factor_gt 0.1083
_refine_ls_shift/su_max 0.000
_refine_ls_shift/su_mean 0.000
_refine_ls_structure_factor_coef Fsqd
_refine_ls_weighting_details 'w=1/[\s^2^(Fo^2^)+(0.2000P)^2^] where P=(Fo^2^+2Fc^2^)/3'
_refine_ls_weighting_scheme calc
_refine_ls_wR_factor_gt 0.2898
_refine_ls_wR_factor_ref 0.3177
_reflns_Friedel_coverage 0.000
_reflns_number_gt 2740
_reflns_number_total 3335
_reflns_threshold_expression 'I > 2\s(I)'
_cod_data_source_file d4sc05890a2.cif
_cod_data_source_block samp2
_cod_depositor_comments 'Adding full bibliography for 1572906.cif.'
_cod_database_code 1572906
_shelx_shelxl_version_number 2014/7
_shelx_space_group_comment
;
The symmetry employed for this shelxl refinement is uniquely defined
by the following loop, which should always be used as a source of
symmetry information in preference to the above space-group names.
They are only intended as comments.
;
_shelx_estimated_absorpt_t_min 0.985
_shelx_estimated_absorpt_t_max 0.997

loop_
_space_group_symop_operation_xyz
'x, y, z'
'-x, -y, -z'

loop_
_atom_site_label
_atom_site_type_symbol
_atom_site_fract_x
_atom_site_fract_y
_atom_site_fract_z
_atom_site_U_iso_or_equiv
_atom_site_adp_type
_atom_site_occupancy
_atom_site_site_symmetry_order
_atom_site_calc_flag
_atom_site_refinement_flags_posn
_atom_site_refinement_flags_adp
_atom_site_refinement_flags_occupancy
_atom_site_disorder_assembly
_atom_site_disorder_group
O1 O 0.4246(4) 0.9480(4) 0.2659(4) 0.0381(10) Uani 1 1 d . . . . .
O2 O 0.9271(4) 0.5513(4) 0.7690(3) 0.0356(9) Uani 1 1 d . . . . .
C1 C 0.8396(6) 0.6462(5) 0.5302(5) 0.0338(12) Uani 1 1 d . . . . .
H1 H 0.9041 0.5682 0.5529 0.041 Uiso 1 1 calc R U . . .
O3 O 0.6230(5) 1.1212(4) 0.1838(4) 0.0420(10) Uani 1 1 d . . . . .
O4 O 0.8073(5) 0.7130(4) 0.8472(4) 0.0419(10) Uani 1 1 d . . . . .
C2 C 0.4398(6) 0.6437(6) 0.2020(5) 0.0363(13) Uani 1 1 d . . . . .
H2 H 0.5127 0.7038 0.1619 0.044 Uiso 1 1 calc R U . . .
O5 O 0.2806(5) 0.6213(4) 0.1176(4) 0.0401(10) Uani 1 1 d . . . . .
H3 H 0.2219 0.6860 0.1052 0.060 Uiso 1 1 calc R U . . .
C4 C 0.6728(6) 0.6194(5) 0.4388(5) 0.0338(12) Uani 1 1 d . . . . .
H4 H 0.5978 0.5624 0.4809 0.041 Uiso 1 1 calc R U . . .
N1 N 0.7873(5) 0.6988(5) 0.6422(4) 0.0366(11) Uani 1 1 d . . . . .
C6 C 0.3959(6) 0.6984(5) 0.3202(5) 0.0351(13) Uani 1 1 d . . . . .
H5 H 0.3290 0.6385 0.3636 0.042 Uiso 1 1 calc R U . . .
H6 H 0.3190 0.7703 0.2997 0.042 Uiso 1 1 calc R U . . .
C7 C 0.5137(6) 0.7826(5) 0.5279(5) 0.0345(13) Uani 1 1 d . . . . .
H7 H 0.4357 0.7221 0.5609 0.041 Uiso 1 1 calc R U . . .
H8 H 0.4453 0.8589 0.5112 0.041 Uiso 1 1 calc R U . . .
C8 C 0.8960(7) 1.0218(5) 0.2791(5) 0.0359(13) Uani 1 1 d . . . . .
H20 H 0.9693 1.0833 0.2516 0.043 Uiso 1 1 calc R U . . .
C9 C 0.5492(7) 0.5313(6) 0.2310(5) 0.0377(13) Uani 1 1 d . . . . .
H9 H 0.5840 0.4989 0.1534 0.045 Uiso 1 1 calc R U . . .
H10 H 0.4772 0.4687 0.2666 0.045 Uiso 1 1 calc R U . . .
C10 C 0.6746(6) 0.8059(6) 0.6257(6) 0.0380(13) Uani 1 1 d . . . . .
H11 H 0.7430 0.8756 0.5994 0.046 Uiso 1 1 calc R U . . .
H12 H 0.6344 0.8267 0.7056 0.046 Uiso 1 1 calc R U . . .
C11 C 0.8654(8) 0.7703(7) 1.0562(6) 0.0467(15) Uani 1 1 d . . . . .
H13 H 0.9065 0.7432 1.1416 0.070 Uiso 1 1 calc R U . . .
H14 H 0.9436 0.8347 1.0332 0.070 Uiso 1 1 calc R U . . .
H15 H 0.7438 0.8014 1.0504 0.070 Uiso 1 1 calc R U . . .
C12 C 0.9621(6) 0.7319(6) 0.4689(5) 0.0359(13) Uani 1 1 d . . . . .
H21 H 1.0476 0.7694 0.5349 0.043 Uiso 1 1 calc R U . . .
H22 H 1.0310 0.6832 0.4164 0.043 Uiso 1 1 calc R U . . .
C13 C 0.7167(6) 0.5573(6) 0.3235(5) 0.0361(13) Uani 1 1 d . . . . .
H16 H 0.7792 0.4800 0.3476 0.043 Uiso 1 1 calc R U . . .
H17 H 0.7976 0.6096 0.2829 0.043 Uiso 1 1 calc R U . . .
C14 C 0.6083(6) 0.9337(6) 0.2878(5) 0.0346(13) Uani 1 1 d . . . . .
C15 C 0.8670(6) 0.8313(5) 0.3902(5) 0.0332(12) Uani 1 1 d . . . . .
C16 C 0.7122(6) 1.0275(5) 0.2486(5) 0.0356(13) Uani 1 1 d . . . . .
C17 C 0.6800(6) 0.8350(5) 0.3560(5) 0.0318(12) Uani 1 1 d . . . . .
C18 C 0.9694(6) 0.9256(6) 0.3497(5) 0.0391(14) Uani 1 1 d . . . . .
H23 H 1.0947 0.9227 0.3721 0.047 Uiso 1 1 calc R U . . .
C19 C 0.8475(6) 0.6462(6) 0.7522(5) 0.0362(13) Uani 1 1 d . . . . .
C20 C 0.5652(6) 0.7366(5) 0.4078(5) 0.0349(13) Uani 1 1 d . . . . .
C21 C 0.7239(8) 1.2236(6) 0.1520(6) 0.0443(14) Uani 1 1 d . . . . .
H24 H 0.6440 1.2835 0.1061 0.066 Uiso 1 1 calc R U . . .
H25 H 0.7852 1.2603 0.2280 0.066 Uiso 1 1 calc R U . . .
H26 H 0.8115 1.1969 0.1000 0.066 Uiso 1 1 calc R U . . .
C22 C 0.3418(7) 0.9521(6) 0.1400(6) 0.0422(14) Uani 1 1 d . . . . .
H27 H 0.2134 0.9623 0.1373 0.063 Uiso 1 1 calc R U . . .
H28 H 0.3895 1.0206 0.0971 0.063 Uiso 1 1 calc R U . . .
H29 H 0.3657 0.8762 0.0989 0.063 Uiso 1 1 calc R U . . .
C23 C 0.8691(7) 0.6660(6) 0.9702(5) 0.0402(14) Uani 1 1 d . . . . .
H18 H 0.9912 0.6335 0.9747 0.048 Uiso 1 1 calc R U . . .
H19 H 0.7904 0.6001 0.9920 0.048 Uiso 1 1 calc R U . . .

loop_
_atom_site_aniso_label
_atom_site_aniso_U_11
_atom_site_aniso_U_22
_atom_site_aniso_U_33
_atom_site_aniso_U_23
_atom_site_aniso_U_13
_atom_site_aniso_U_12
O1 0.0090(16) 0.057(2) 0.047(2) 0.0127(19) 0.0019(14) -0.0002(16)
O2 0.0172(16) 0.047(2) 0.041(2) 0.0066(18) 0.0000(14) -0.0003(17)
C1 0.012(2) 0.045(3) 0.042(3) 0.009(2) -0.001(2) -0.001(2)
O3 0.0195(17) 0.049(2) 0.056(2) 0.015(2) 0.0024(15) -0.0022(17)
O4 0.0211(18) 0.067(3) 0.036(2) 0.0080(19) -0.0001(15) 0.0018(18)
C2 0.016(2) 0.051(3) 0.040(3) 0.006(3) -0.004(2) -0.013(2)
O5 0.0202(17) 0.052(2) 0.045(2) 0.0110(19) -0.0071(15) -0.0046(17)
C4 0.013(2) 0.047(3) 0.040(3) 0.013(2) -0.0014(19) -0.006(2)
N1 0.0155(19) 0.052(3) 0.041(3) 0.008(2) -0.0012(17) 0.0016(19)
C6 0.015(2) 0.042(3) 0.047(3) 0.015(2) -0.001(2) -0.003(2)
C7 0.011(2) 0.048(3) 0.042(3) 0.013(2) -0.0023(19) -0.001(2)
C8 0.020(2) 0.037(3) 0.050(3) 0.005(2) 0.006(2) -0.008(2)
C9 0.018(2) 0.048(3) 0.045(3) 0.006(3) -0.002(2) -0.003(2)
C10 0.016(2) 0.056(4) 0.041(3) 0.010(3) -0.0014(19) 0.001(2)
C11 0.028(3) 0.071(4) 0.040(3) 0.006(3) 0.003(2) -0.005(3)
C12 0.010(2) 0.056(3) 0.040(3) 0.006(3) -0.0008(19) -0.006(2)
C13 0.014(2) 0.053(3) 0.041(3) 0.008(3) 0.002(2) 0.001(2)
C14 0.008(2) 0.050(3) 0.044(3) 0.008(2) -0.0006(19) -0.002(2)
C15 0.013(2) 0.048(3) 0.038(3) 0.005(2) 0.0000(19) -0.004(2)
C16 0.017(2) 0.047(3) 0.041(3) 0.008(3) 0.001(2) -0.001(2)
C17 0.011(2) 0.045(3) 0.038(3) 0.009(2) 0.0016(18) -0.004(2)
C18 0.013(2) 0.062(4) 0.041(3) 0.012(3) 0.0011(19) -0.007(2)
C19 0.0103(19) 0.056(4) 0.041(3) 0.005(3) 0.0015(19) -0.008(2)
C20 0.013(2) 0.046(3) 0.044(3) 0.014(2) 0.001(2) -0.005(2)
C21 0.029(3) 0.052(4) 0.052(4) 0.012(3) 0.006(2) -0.005(3)
C22 0.020(2) 0.058(4) 0.047(3) 0.013(3) -0.002(2) 0.000(2)
C23 0.025(3) 0.056(4) 0.037(3) 0.009(3) -0.002(2) 0.000(2)

loop_
_atom_type_symbol
_atom_type_description
_atom_type_scat_dispersion_real
_atom_type_scat_dispersion_imag
_atom_type_scat_source
C C 0.0033 0.0016 'International Tables Vol C Tables 4.2.6.8 and 6.1.1.4'
H H 0.0000 0.0000 'International Tables Vol C Tables 4.2.6.8 and 6.1.1.4'
N N 0.0061 0.0033 'International Tables Vol C Tables 4.2.6.8 and 6.1.1.4'
O O 0.0106 0.0060 'International Tables Vol C Tables 4.2.6.8 and 6.1.1.4'

loop_
_geom_angle_atom_site_label_1
_geom_angle_atom_site_label_2
_geom_angle_atom_site_label_3
_geom_angle
_geom_angle_site_symmetry_1
_geom_angle_site_symmetry_3
_geom_angle_publ_flag
C14 O1 C22 117.5(4) . . ?
N1 C1 C4 108.9(4) . . ?
N1 C1 C12 111.7(5) . . ?
C4 C1 C12 109.7(4) . . ?
C16 O3 C21 118.0(4) . . ?
C19 O4 C23 116.0(5) . . ?
O5 C2 C9 112.4(5) . . ?
O5 C2 C6 110.4(4) . . ?
C9 C2 C6 109.9(4) . . ?
C13 C4 C1 111.7(4) . . ?
C13 C4 C20 112.2(4) . . ?
C1 C4 C20 110.1(5) . . ?
C19 N1 C10 124.9(5) . . ?
C19 N1 C1 118.2(5) . . ?
C10 N1 C1 116.9(4) . . ?
C2 C6 C20 111.8(4) . . ?
C20 C7 C10 112.4(4) . . ?
C18 C8 C16 118.7(5) . . ?
C2 C9 C13 111.3(5) . . ?
N1 C10 C7 110.1(5) . . ?
C15 C12 C1 114.5(4) . . ?
C4 C13 C9 111.8(4) . . ?
C17 C14 O1 119.3(4) . . ?
C17 C14 C16 122.9(4) . . ?
O1 C14 C16 117.6(5) . . ?
C18 C15 C17 118.7(5) . . ?
C18 C15 C12 117.9(4) . . ?
C17 C15 C12 123.4(5) . . ?
O3 C16 C8 124.2(5) . . ?
O3 C16 C14 116.6(4) . . ?
C8 C16 C14 119.2(5) . . ?
C14 C17 C15 117.8(5) . . ?
C14 C17 C20 122.9(4) . . ?
C15 C17 C20 119.0(5) . . ?
C8 C18 C15 122.8(4) . . ?
O2 C19 N1 126.9(6) . . ?
O2 C19 O4 121.8(5) . . ?
N1 C19 O4 111.3(5) . . ?
C7 C20 C4 107.1(4) . . ?
C7 C20 C17 107.9(5) . . ?
C4 C20 C17 110.7(4) . . ?
C7 C20 C6 109.3(4) . . ?
C4 C20 C6 105.8(5) . . ?
C17 C20 C6 115.7(4) . . ?
O4 C23 C11 106.1(5) . . ?

loop_
_geom_bond_atom_site_label_1
_geom_bond_atom_site_label_2
_geom_bond_distance
_geom_bond_site_symmetry_2
_geom_bond_publ_flag
O1 C14 1.392(5) . ?
O1 C22 1.423(7) . ?
O2 C19 1.207(8) . ?
C1 N1 1.459(7) . ?
C1 C4 1.526(6) . ?
C1 C12 1.540(7) . ?
O3 C16 1.367(7) . ?
O3 C21 1.432(7) . ?
O4 C19 1.344(7) . ?
O4 C23 1.444(7) . ?
C2 O5 1.434(6) . ?
C2 C9 1.497(8) . ?
C2 C6 1.505(8) . ?
C4 C13 1.512(8) . ?
C4 C20 1.536(8) . ?
N1 C19 1.344(7) . ?
N1 C10 1.453(8) . ?
C6 C20 1.548(7) . ?
C7 C20 1.508(8) . ?
C7 C10 1.525(7) . ?
C8 C18 1.374(8) . ?
C8 C16 1.392(7) . ?
C9 C13 1.534(7) . ?
C11 C23 1.490(10) . ?
C12 C15 1.503(8) . ?
C14 C17 1.378(8) . ?
C14 C16 1.401(8) . ?
C15 C18 1.403(8) . ?
C15 C17 1.418(6) . ?
C17 C20 1.544(7) . ?

loop_
_geom_torsion_atom_site_label_1
_geom_torsion_atom_site_label_2
_geom_torsion_atom_site_label_3
_geom_torsion_atom_site_label_4
_geom_torsion
_geom_torsion_site_symmetry_1
_geom_torsion_site_symmetry_2
_geom_torsion_site_symmetry_3
_geom_torsion_site_symmetry_4
_geom_torsion_publ_flag
N1 C1 C4 C13 -176.4(4) . . . . ?
C12 C1 C4 C13 61.1(6) . . . . ?
N1 C1 C4 C20 58.3(5) . . . . ?
C12 C1 C4 C20 -64.2(6) . . . . ?
C4 C1 N1 C19 125.8(5) . . . . ?
C12 C1 N1 C19 -112.9(5) . . . . ?
C4 C1 N1 C10 -54.8(6) . . . . ?
C12 C1 N1 C10 66.5(5) . . . . ?
O5 C2 C6 C20 -173.9(4) . . . . ?
C9 C2 C6 C20 61.6(5) . . . . ?
O5 C2 C9 C13 -178.8(4) . . . . ?
C6 C2 C9 C13 -55.4(6) . . . . ?
C19 N1 C10 C7 -129.1(5) . . . . ?
C1 N1 C10 C7 51.5(6) . . . . ?
C20 C7 C10 N1 -52.7(6) . . . . ?
N1 C1 C12 C15 -80.6(5) . . . . ?
C4 C1 C12 C15 40.2(7) . . . . ?
C1 C4 C13 C9 -179.5(5) . . . . ?
C20 C4 C13 C9 -55.4(6) . . . . ?
C2 C9 C13 C4 53.0(6) . . . . ?
C22 O1 C14 C17 -120.9(6) . . . . ?
C22 O1 C14 C16 65.0(7) . . . . ?
C1 C12 C15 C18 168.7(5) . . . . ?
C1 C12 C15 C17 -10.8(8) . . . . ?
C21 O3 C16 C8 -4.0(9) . . . . ?
C21 O3 C16 C14 174.6(5) . . . . ?
C18 C8 C16 O3 176.9(5) . . . . ?
C18 C8 C16 C14 -1.7(9) . . . . ?
C17 C14 C16 O3 -178.6(5) . . . . ?
O1 C14 C16 O3 -4.7(8) . . . . ?
C17 C14 C16 C8 0.1(9) . . . . ?
O1 C14 C16 C8 174.0(5) . . . . ?
O1 C14 C17 C15 -172.0(5) . . . . ?
C16 C14 C17 C15 1.8(9) . . . . ?
O1 C14 C17 C20 1.4(9) . . . . ?
C16 C14 C17 C20 175.2(6) . . . . ?
C18 C15 C17 C14 -2.0(9) . . . . ?
C12 C15 C17 C14 177.4(5) . . . . ?
C18 C15 C17 C20 -175.7(5) . . . . ?
C12 C15 C17 C20 3.7(9) . . . . ?
C16 C8 C18 C15 1.4(9) . . . . ?
C17 C15 C18 C8 0.5(9) . . . . ?
C12 C15 C18 C8 -179.0(6) . . . . ?
C10 N1 C19 O2 172.5(5) . . . . ?
C1 N1 C19 O2 -8.2(7) . . . . ?
C10 N1 C19 O4 -7.1(7) . . . . ?
C1 N1 C19 O4 172.2(4) . . . . ?
C23 O4 C19 O2 1.6(7) . . . . ?
C23 O4 C19 N1 -178.8(4) . . . . ?
C10 C7 C20 C4 58.1(5) . . . . ?
C10 C7 C20 C17 -61.1(6) . . . . ?
C10 C7 C20 C6 172.3(5) . . . . ?
C13 C4 C20 C7 174.2(4) . . . . ?
C1 C4 C20 C7 -60.8(5) . . . . ?
C13 C4 C20 C17 -68.5(5) . . . . ?
C1 C4 C20 C17 56.6(6) . . . . ?
C13 C4 C20 C6 57.6(5) . . . . ?
C1 C4 C20 C6 -177.4(4) . . . . ?
C14 C17 C20 C7 -82.7(6) . . . . ?
C15 C17 C20 C7 90.6(6) . . . . ?
C14 C17 C20 C4 160.4(5) . . . . ?
C15 C17 C20 C4 -26.3(7) . . . . ?
C14 C17 C20 C6 40.1(8) . . . . ?
C15 C17 C20 C6 -146.6(6) . . . . ?
C2 C6 C20 C7 -176.1(4) . . . . ?
C2 C6 C20 C4 -61.1(5) . . . . ?
C2 C6 C20 C17 61.9(6) . . . . ?
C19 O4 C23 C11 161.3(4) . . . . ?
